data_4308202
loop_
_publ_author_name
'Phalguni Chaudhuri'
'Rita Wagner'
'Thomas Weyherm\"uller'

_publ_section_title
;
Ferromagnetic vs Antiferromagnetic Coupling in Bis(\m-phenoxo)dicopper(II)
Complexes. Tuning of the Nature of Exchange Coupling by Remote Ligand
Substituents
;
_journal_name_full 'Inorganic Chemistry'
_journal_page_first 5134
_journal_page_last 5136
_journal_paper_doi 10.1021/ic070238p
_journal_volume 46
_journal_year 2007
_chemical_formula_sum 'C62 H94 Cu2 N2 O4'
_chemical_formula_weight 1058.47
_chemical_name_systematic
; 
 ? 
;
_space_group_IT_number 2
_symmetry_cell_setting triclinic
_symmetry_space_group_name_Hall '-P 1'
_symmetry_space_group_name_H-M 'P -1'
_atom_sites_solution_hydrogens geom
_atom_sites_solution_primary direct
_atom_sites_solution_secondary difmap
_audit_creation_method SHELXL
_cell_angle_alpha 93.970(10)
_cell_angle_beta 94.920(10)
_cell_angle_gamma 90.000(10)
_cell_formula_units_Z 2
_cell_length_a 10.0842(6)
_cell_length_b 10.7271(6)
_cell_length_c 27.6144(14)
_cell_measurement_reflns_used 73727
_cell_measurement_temperature 100(2)
_cell_volume 2969.0(3)
_computing_cell_refinement 'DENZO, Nonius Collect'
_computing_data_collection 'DENZO, Nonius Collect'
_computing_data_reduction 'DENZO, Nonius Collect'
_computing_structure_refinement 'SHELXL-93 (Sheldrick, 1993)'
_computing_structure_solution 'SHELXS-86 (Sheldrick, 1990)'
_diffrn_ambient_temperature 100(2)
_diffrn_measurement_device 'Nonius Kappa-CCD'
_diffrn_measurement_method '896 frames at 0.9 deg stepwise rotation in omega and phi, 54 sec./frame'
_diffrn_radiation_monochromator graphite
_diffrn_radiation_source 'rotating anode, 50 kV, 60 mA'
_diffrn_radiation_type MoK\a
_diffrn_radiation_wavelength 0.71073
_diffrn_reflns_av_R_equivalents 0.0416
_diffrn_reflns_av_sigmaI/netI 0.0364
_diffrn_reflns_limit_h_max 15
_diffrn_reflns_limit_h_min -15
_diffrn_reflns_limit_k_max 16
_diffrn_reflns_limit_k_min -16
_diffrn_reflns_limit_l_max 42
_diffrn_reflns_limit_l_min -42
_diffrn_reflns_number 73727
_diffrn_reflns_theta_max 33.15
_diffrn_reflns_theta_min 3.03
_exptl_absorpt_coefficient_mu 0.761
_exptl_absorpt_correction_type none
_exptl_crystal_colour 'dark brown'
_exptl_crystal_density_diffrn 1.184
_exptl_crystal_description 'opaque block'
_exptl_crystal_F_000 1140
_exptl_crystal_size_max 0.32
_exptl_crystal_size_mid 0.24
_exptl_crystal_size_min 0.14
_refine_diff_density_max 0.649
_refine_diff_density_min -0.667
_refine_diff_density_rms 0.062
_refine_ls_extinction_method none
_refine_ls_goodness_of_fit_all 1.067
_refine_ls_goodness_of_fit_obs 1.095
_refine_ls_matrix_type full
_refine_ls_number_parameters 657
_refine_ls_number_reflns 22472
_refine_ls_number_restraints 0
_refine_ls_restrained_S_all 1.070
_refine_ls_restrained_S_obs 1.095
_refine_ls_R_factor_all 0.0417
_refine_ls_R_factor_obs 0.0351
_refine_ls_shift/esd_max 0.002
_refine_ls_shift/esd_mean 0.000
_refine_ls_structure_factor_coef Fsqd
_refine_ls_weighting_details 'w=1/[\s^2^(Fo^2^)+(0.0332P)^2^+1.6739P] where P=(Fo^2^+2Fc^2^)/3'
_refine_ls_weighting_scheme calc
_refine_ls_wR_factor_all 0.0932
_refine_ls_wR_factor_obs 0.0896
_reflns_number_observed 19939
_reflns_number_total 22513
_reflns_observed_criterion >2sigma(I)
_cod_data_source_file ic070238p-file001_2.cif
_cod_data_source_block t-Bu
_cod_depositor_comments
;
The following automatic conversions were performed:
'_symmetry_cell_setting' value 'Triclinic' changed to 'triclinic'
according to '/home/saulius/struct/CIF-dictionaries/cif_core.dic'
dictionary named 'cif_core.dic' version 2.4.1 from 2010-06-29.

Automatic conversion script
Id: cif_fix_enum 1527 2010-12-29 10:47:43Z saulius 

The following automatic conversions were performed:

'_refine_ls_weighting_scheme' value 'calc
w=1/[\s^2^(Fo^2^)+(0.0332P)^2^+1.6739P] where P=(Fo^2^+2Fc^2^)/3' was
changed to 'calc'. New tag '_refine_ls_weighting_details' was
created. The value of the new tag was set to
'w=1/[\s^2^(Fo^2^)+(0.0332P)^2^+1.6739P] where P=(Fo^2^+2Fc^2^)/3'.

Automatic conversion script
Id: cif_fix_values 3143 2015-03-26 13:38:13Z robertas 
;
_cod_database_code 4308202

loop_
_symmetry_equiv_pos_as_xyz
'x, y, z'
'-x, -y, -z'

loop_
_atom_site_aniso_label
_atom_site_aniso_U_11
_atom_site_aniso_U_22
_atom_site_aniso_U_33
_atom_site_aniso_U_23
_atom_site_aniso_U_13
_atom_site_aniso_U_12
Cu1 0.01280(6) 0.01131(6) 0.01016(6) 0.00268(4) 0.00057(4) -0.00029(4)
Cu2 0.01419(6) 0.01127(6) 0.01024(6) 0.00210(4) 0.00115(4) 0.00176(4)
O1 0.0135(3) 0.0204(4) 0.0156(3) 0.0092(3) -0.0013(3) -0.0046(3)
C1 0.0117(4) 0.0133(4) 0.0128(4) 0.0032(3) 0.0007(3) -0.0007(3)
C2 0.0109(4) 0.0132(4) 0.0133(4) 0.0035(3) 0.0000(3) 0.0001(3)
C3 0.0130(4) 0.0132(4) 0.0142(4) 0.0039(3) 0.0004(3) -0.0001(3)
C4 0.0122(4) 0.0145(4) 0.0140(4) 0.0028(3) 0.0018(3) -0.0005(3)
C5 0.0112(4) 0.0173(5) 0.0150(4) 0.0037(4) 0.0007(3) -0.0002(3)
C6 0.0116(4) 0.0149(4) 0.0126(4) 0.0035(3) 0.0002(3) 0.0003(3)
C7 0.0125(4) 0.0178(5) 0.0127(4) 0.0039(4) 0.0001(3) 0.0017(3)
N8 0.0145(4) 0.0130(4) 0.0110(4) 0.0023(3) -0.0002(3) 0.0005(3)
C9 0.0175(5) 0.0182(5) 0.0121(4) 0.0038(4) -0.0023(4) 0.0007(4)
C10 0.0231(5) 0.0162(5) 0.0112(4) 0.0024(4) -0.0001(4) -0.0003(4)
C11 0.0281(6) 0.0187(5) 0.0133(5) 0.0021(4) -0.0029(4) -0.0009(4)
C12 0.0340(6) 0.0180(5) 0.0110(4) 0.0013(4) -0.0019(4) 0.0028(4)
C13 0.0337(6) 0.0187(5) 0.0109(4) 0.0023(4) 0.0037(4) 0.0032(4)
C14 0.0266(5) 0.0146(5) 0.0123(4) 0.0026(4) 0.0039(4) 0.0026(4)
O15 0.0197(4) 0.0127(3) 0.0101(3) 0.0017(3) 0.0019(3) 0.0009(3)
C15 0.0230(5) 0.0126(4) 0.0105(4) 0.0021(3) 0.0012(4) 0.0017(4)
C16 0.0114(4) 0.0160(4) 0.0165(5) 0.0056(4) -0.0006(3) 0.0002(3)
C17 0.0155(5) 0.0196(5) 0.0177(5) 0.0031(4) -0.0026(4) -0.0018(4)
C18 0.0153(5) 0.0253(6) 0.0274(6) 0.0144(5) -0.0034(4) 0.0000(4)
C19 0.0139(4) 0.0193(5) 0.0254(6) 0.0019(4) 0.0025(4) 0.0013(4)
C20 0.0134(4) 0.0158(4) 0.0158(4) 0.0039(4) 0.0019(3) -0.0023(3)
C21 0.0189(5) 0.0185(5) 0.0233(5) -0.0026(4) 0.0039(4) -0.0053(4)
C22 0.0189(5) 0.0337(7) 0.0347(7) 0.0220(6) -0.0006(5) -0.0055(5)
C23 0.0216(5) 0.0226(5) 0.0205(5) -0.0036(4) 0.0091(4) -0.0049(4)
C24 0.0241(5) 0.0135(5) 0.0177(5) -0.0004(4) 0.0011(4) -0.0006(4)
C25 0.0426(8) 0.0208(5) 0.0112(5) 0.0010(4) -0.0041(5) 0.0024(5)
C26 0.0676(11) 0.0238(6) 0.0156(6) 0.0039(5) -0.0084(6) 0.0053(7)
C27 0.0499(9) 0.0223(6) 0.0154(5) -0.0010(4) -0.0001(5) 0.0028(6)
C28 0.0403(8) 0.0428(8) 0.0181(6) -0.0021(6) -0.0091(6) 0.0012(7)
C29 0.0263(6) 0.0210(5) 0.0163(5) 0.0042(4) 0.0073(4) 0.0037(4)
C30 0.0360(7) 0.0388(8) 0.0218(6) 0.0028(5) 0.0133(5) 0.0009(6)
C31 0.0288(6) 0.0211(6) 0.0271(6) 0.0033(5) 0.0085(5) -0.0021(5)
C32 0.0268(6) 0.0303(7) 0.0282(6) 0.0098(5) 0.0066(5) 0.0085(5)
O41 0.0130(3) 0.0119(3) 0.0109(3) 0.0011(2) -0.0002(2) 0.0005(3)
C41 0.0122(4) 0.0111(4) 0.0114(4) 0.0021(3) 0.0009(3) -0.0001(3)
C42 0.0114(4) 0.0116(4) 0.0139(4) 0.0012(3) 0.0015(3) 0.0001(3)
C43 0.0106(4) 0.0140(4) 0.0146(4) 0.0016(3) -0.0005(3) 0.0004(3)
C44 0.0122(4) 0.0123(4) 0.0119(4) 0.0019(3) -0.0001(3) 0.0003(3)
C45 0.0121(4) 0.0152(4) 0.0119(4) 0.0019(3) 0.0010(3) 0.0020(3)
C46 0.0104(4) 0.0143(4) 0.0116(4) 0.0022(3) 0.0005(3) 0.0011(3)
C47 0.0112(4) 0.0186(5) 0.0115(4) 0.0029(3) 0.0007(3) 0.0016(3)
N48 0.0123(4) 0.0130(4) 0.0118(4) 0.0019(3) 0.0000(3) 0.0015(3)
C49 0.0122(4) 0.0197(5) 0.0142(4) 0.0032(4) -0.0009(3) 0.0026(4)
C50 0.0165(4) 0.0165(5) 0.0137(4) 0.0020(4) -0.0028(4) 0.0034(4)
C51 0.0167(5) 0.0188(5) 0.0169(5) 0.0002(4) -0.0030(4) 0.0041(4)
C52 0.0210(5) 0.0152(5) 0.0187(5) -0.0010(4) -0.0061(4) 0.0044(4)
C53 0.0282(6) 0.0152(5) 0.0159(5) 0.0017(4) -0.0052(4) 0.0066(4)
C54 0.0270(6) 0.0144(5) 0.0143(5) 0.0021(4) -0.0014(4) 0.0050(4)
O55 0.0245(4) 0.0207(4) 0.0130(3) 0.0053(3) 0.0023(3) 0.0099(3)
C55 0.0213(5) 0.0143(4) 0.0137(4) 0.0017(4) -0.0011(4) 0.0038(4)
C56 0.0110(4) 0.0165(5) 0.0164(4) -0.0002(4) 0.0028(3) 0.0003(3)
C57 0.0173(5) 0.0290(6) 0.0204(5) 0.0047(5) 0.0056(4) -0.0028(4)
C58 0.0164(5) 0.0176(5) 0.0292(6) -0.0049(4) 0.0048(4) 0.0019(4)
C59 0.0113(4) 0.0294(6) 0.0229(5) -0.0026(5) 0.0025(4) 0.0020(4)
C60 0.0139(4) 0.0144(4) 0.0122(4) 0.0015(3) -0.0015(3) 0.0004(3)
C61 0.0185(5) 0.0193(5) 0.0196(5) -0.0006(4) -0.0025(4) -0.0037(4)
C62 0.0197(5) 0.0204(5) 0.0135(4) -0.0001(4) 0.0009(4) 0.0032(4)
C63 0.0219(5) 0.0184(5) 0.0174(5) 0.0055(4) -0.0025(4) 0.0033(4)
C64 0.0215(5) 0.0131(4) 0.0201(5) -0.0003(4) -0.0010(4) 0.0002(4)
C65 0.0212(5) 0.0158(5) 0.0226(5) -0.0022(4) -0.0091(4) 0.0051(4)
C66 0.0284(6) 0.0207(6) 0.0390(8) -0.0079(5) -0.0116(6) 0.0063(5)
C67 0.0206(6) 0.0312(8) 0.0750(13) 0.0177(8) 0.0012(7) 0.0040(6)
C68 0.0432(9) 0.0618(12) 0.0244(7) -0.0077(7) -0.0151(6) 0.0302(8)
C69 0.0373(7) 0.0197(5) 0.0142(5) 0.0050(4) 0.0035(5) 0.0087(5)
C70 0.0378(7) 0.0261(6) 0.0246(6) 0.0064(5) 0.0104(5) 0.0043(5)
C71 0.0493(9) 0.0242(6) 0.0158(5) -0.0003(5) 0.0006(5) 0.0108(6)
C72 0.0546(10) 0.0342(8) 0.0200(6) 0.0129(5) 0.0073(6) 0.0189(7)

loop_
_atom_site_label
_atom_site_type_symbol
_atom_site_fract_x
_atom_site_fract_y
_atom_site_fract_z
_atom_site_U_iso_or_equiv
_atom_site_thermal_displace_type
_atom_site_occupancy
_atom_site_calc_flag
_atom_site_refinement_flags
_atom_site_disorder_group
Cu1 Cu 0.488775(13) 0.277911(12) 1.262551(5) 0.01136(3) Uani 1 d . .
Cu2 Cu 0.468078(13) 0.520307(12) 1.242873(5) 0.01183(3) Uani 1 d . .
O1 O 0.50912(8) 0.19937(8) 1.32002(3) 0.01627(15) Uani 1 d . .
C1 C 0.42162(10) 0.12731(10) 1.33881(4) 0.0125(2) Uani 1 d . .
C2 C 0.46321(10) 0.05400(10) 1.37828(4) 0.0124(2) Uani 1 d . .
C3 C 0.36715(10) -0.01293(10) 1.39936(4) 0.0134(2) Uani 1 d . .
H3 H 0.39529(10) -0.05951(10) 1.42638(4) 0.016 Uiso 1 calc R .
C4 C 0.23181(10) -0.01550(10) 1.38305(4) 0.0134(2) Uani 1 d . .
C5 C 0.19448(10) 0.05205(11) 1.34272(4) 0.0144(2) Uani 1 d . .
H5 H 0.10401(10) 0.05034(11) 1.32985(4) 0.017 Uiso 1 calc R .
C6 C 0.28611(10) 0.12197(10) 1.32079(4) 0.0130(2) Uani 1 d . .
C7 C 0.23598(10) 0.19721(11) 1.27908(4) 0.0143(2) Uani 1 d . .
H7A H 0.14470(10) 0.16847(11) 1.26754(4) 0.017 Uiso 1 calc R .
H7B H 0.23030(10) 0.28582(11) 1.29134(4) 0.017 Uiso 1 calc R .
N8 N 0.31890(9) 0.19001(9) 1.23668(3) 0.0128(2) Uani 1 d . .
C9 C 0.25032(11) 0.26473(11) 1.19808(4) 0.0160(2) Uani 1 d . .
H9A H 0.23657(11) 0.35077(11) 1.21207(4) 0.019 Uiso 1 calc R .
H9B H 0.16161(11) 0.22735(11) 1.18802(4) 0.019 Uiso 1 calc R .
C10 C 0.32639(12) 0.27083(11) 1.15386(4) 0.0169(2) Uani 1 d . .
C11 C 0.26572(13) 0.23181(11) 1.10791(4) 0.0203(2) Uani 1 d . .
H11 H 0.17727(13) 0.19998(11) 1.10508(4) 0.024 Uiso 1 calc R .
C12 C 0.33294(14) 0.23892(12) 1.06630(4) 0.0212(2) Uani 1 d . .
C13 C 0.46512(14) 0.28056(12) 1.07276(4) 0.0209(2) Uani 1 d . .
H13 H 0.51306(14) 0.28249(12) 1.04466(4) 0.025 Uiso 1 calc R .
C14 C 0.53141(13) 0.31955(11) 1.11785(4) 0.0176(2) Uani 1 d . .
O15 O 0.51082(8) 0.36050(7) 1.20426(3) 0.01406(14) Uani 1 d . .
C15 C 0.45664(12) 0.31812(10) 1.15902(4) 0.0153(2) Uani 1 d . .
C16 C 0.61114(10) 0.04940(10) 1.39689(4) 0.0145(2) Uani 1 d . .
C17 C 0.65992(11) 0.18032(11) 1.41740(4) 0.0177(2) Uani 1 d . .
H17A H 0.6452(10) 0.2396(2) 1.39204(13) 0.027 Uiso 1 calc R .
H17B H 0.7551(3) 0.1772(2) 1.4279(4) 0.027 Uiso 1 calc R .
H17C H 0.6104(8) 0.2074(4) 1.4453(2) 0.027 Uiso 1 calc R .
C18 C 0.63620(12) -0.04061(13) 1.43758(5) 0.0224(2) Uani 1 d . .
H18A H 0.7316(2) -0.0424(8) 1.4478(3) 0.034 Uiso 1 calc R .
H18B H 0.6058(11) -0.1247(3) 1.42545(14) 0.034 Uiso 1 calc R .
H18C H 0.5872(9) -0.0121(6) 1.4654(2) 0.034 Uiso 1 calc R .
C19 C 0.69285(11) 0.00090(12) 1.35477(5) 0.0195(2) Uani 1 d . .
H19A H 0.6758(9) 0.0534(6) 1.3273(2) 0.029 Uiso 1 calc R .
H19B H 0.6667(8) -0.0855(4) 1.3445(3) 0.029 Uiso 1 calc R .
H19C H 0.78784(13) 0.0041(10) 1.36582(13) 0.029 Uiso 1 calc R .
C20 C 0.12694(11) -0.08267(10) 1.40883(4) 0.0148(2) Uani 1 d . .
C21 C 0.03393(12) -0.16360(12) 1.37226(5) 0.0203(2) Uani 1 d . .
H21A H 0.0856(2) -0.2293(7) 1.3563(3) 0.030 Uiso 1 calc R .
H21B H -0.0082(9) -0.1112(2) 1.3477(2) 0.030 Uiso 1 calc R .
H21C H -0.0348(7) -0.2018(9) 1.38954(8) 0.030 Uiso 1 calc R .
C22 C 0.18962(13) -0.16842(14) 1.44655(6) 0.0284(3) Uani 1 d . .
H22A H 0.2478(10) -0.2288(8) 1.43070(11) 0.043 Uiso 1 calc R .
H22B H 0.11920(14) -0.2132(9) 1.4607(3) 0.043 Uiso 1 calc R .
H22C H 0.2419(11) -0.1181(2) 1.4724(2) 0.043 Uiso 1 calc R .
C23 C 0.04406(13) 0.01634(12) 1.43513(5) 0.0214(2) Uani 1 d . .
H23A H -0.0261(7) -0.02484(13) 1.4508(4) 0.032 Uiso 1 calc R .
H23B H 0.0036(9) 0.0722(7) 1.41151(8) 0.032 Uiso 1 calc R .
H23C H 0.1017(3) 0.0649(7) 1.4599(3) 0.032 Uiso 1 calc R .
C24 C 0.33659(13) 0.05863(11) 1.21809(4) 0.0185(2) Uani 1 d . .
H24A H 0.3879(9) 0.05671(12) 1.1895(2) 0.028 Uiso 1 calc R .
H24B H 0.24921(13) 0.0198(3) 1.2090(4) 0.028 Uiso 1 calc R .
H24C H 0.3844(10) 0.0125(3) 1.24352(14) 0.028 Uiso 1 calc R .
C25 C 0.2682(2) 0.20453(12) 1.01472(4) 0.0252(3) Uani 1 d . .
C26 C 0.2693(2) 0.32149(14) 0.98518(5) 0.0362(4) Uani 1 d . .
H26A H 0.2282(13) 0.3011(4) 0.9521(2) 0.054 Uiso 1 calc R .
H26B H 0.3614(2) 0.3491(8) 0.9835(4) 0.054 Uiso 1 calc R .
H26C H 0.2192(12) 0.3885(5) 1.0011(3) 0.054 Uiso 1 calc R .
C27 C 0.3473(2) 0.09992(13) 0.98987(5) 0.0295(3) Uani 1 d . .
H27A H 0.3045(8) 0.0773(9) 0.9572(2) 0.044 Uiso 1 calc R .
H27B H 0.3496(11) 0.0267(4) 1.0093(3) 0.044 Uiso 1 calc R .
H27C H 0.4384(4) 0.1290(4) 0.9872(4) 0.044 Uiso 1 calc R .
C28 C 0.1243(2) 0.1592(2) 1.01501(5) 0.0346(3) Uani 1 d . .
H28A H 0.0879(5) 0.1362(13) 0.98155(7) 0.052 Uiso 1 calc R .
H28B H 0.0707(4) 0.2262(5) 1.0292(5) 0.052 Uiso 1 calc R .
H28C H 0.1223(2) 0.0863(8) 1.0344(4) 0.052 Uiso 1 calc R .
C29 C 0.67827(13) 0.36103(12) 1.12214(4) 0.0208(2) Uani 1 d . .
C30 C 0.7395(2) 0.3460(2) 1.07287(5) 0.0316(3) Uani 1 d . .
H30A H 0.8332(4) 0.3719(12) 1.07731(11) 0.047 Uiso 1 calc R .
H30B H 0.6911(9) 0.3982(10) 1.0496(2) 0.047 Uiso 1 calc R .
H30C H 0.7333(12) 0.2582(3) 1.0603(2) 0.047 Uiso 1 calc R .
C31 C 0.69184(14) 0.49939(13) 1.14034(5) 0.0252(2) Uani 1 d . .
H31A H 0.7858(2) 0.5244(3) 1.1426(4) 0.038 Uiso 1 calc R .
H31B H 0.6581(11) 0.5115(2) 1.1726(2) 0.038 Uiso 1 calc R .
H31C H 0.6404(10) 0.5505(2) 1.1175(2) 0.038 Uiso 1 calc R .
C32 C 0.76031(15) 0.27939(14) 1.15730(5) 0.0278(3) Uani 1 d . .
H32A H 0.8538(3) 0.3058(8) 1.1599(4) 0.042 Uiso 1 calc R .
H32B H 0.7531(10) 0.1916(2) 1.1449(2) 0.042 Uiso 1 calc R .
H32C H 0.7262(8) 0.2888(9) 1.18952(13) 0.042 Uiso 1 calc R .
O41 O 0.58988(8) 0.43612(7) 1.28732(3) 0.01197(13) Uani 1 d . .
C41 C 0.62630(10) 0.47748(9) 1.33441(4) 0.0115(2) Uani 1 d . .
C42 C 0.75952(10) 0.46714(10) 1.35464(4) 0.0123(2) Uani 1 d . .
C43 C 0.78697(10) 0.50732(10) 1.40366(4) 0.0131(2) Uani 1 d . .
H43 H 0.87540(10) 0.49849(10) 1.41782(4) 0.016 Uiso 1 calc R .
C44 C 0.69262(10) 0.55981(10) 1.43332(4) 0.0121(2) Uani 1 d . .
C45 C 0.56428(10) 0.57452(10) 1.41160(4) 0.0130(2) Uani 1 d . .
H45 H 0.49841(10) 0.61311(10) 1.43010(4) 0.016 Uiso 1 calc R .
C46 C 0.53107(10) 0.53320(10) 1.36289(4) 0.0120(2) Uani 1 d . .
C47 C 0.39040(10) 0.54474(11) 1.34111(4) 0.0137(2) Uani 1 d . .
H47A H 0.35224(10) 0.45987(11) 1.33359(4) 0.016 Uiso 1 calc R .
H47B H 0.33739(10) 0.58814(11) 1.36565(4) 0.016 Uiso 1 calc R .
N48 N 0.37699(9) 0.61394(9) 1.29573(3) 0.0124(2) Uani 1 d . .
C49 C 0.23326(11) 0.61060(11) 1.27760(4) 0.0154(2) Uani 1 d . .
H49A H 0.18098(11) 0.64391(11) 1.30431(4) 0.018 Uiso 1 calc R .
H49B H 0.20624(11) 0.52228(11) 1.26975(4) 0.018 Uiso 1 calc R .
C50 C 0.19682(11) 0.68231(11) 1.23360(4) 0.0158(2) Uani 1 d . .
C51 C 0.07986(12) 0.75209(11) 1.23294(4) 0.0178(2) Uani 1 d . .
H51 H 0.03324(12) 0.76006(11) 1.26145(4) 0.021 Uiso 1 calc R .
C52 C 0.02944(12) 0.81029(11) 1.19186(4) 0.0188(2) Uani 1 d . .
C53 C 0.10708(13) 0.80181(11) 1.15210(4) 0.0201(2) Uani 1 d . .
H53 H 0.07630(13) 0.84304(11) 1.12395(4) 0.024 Uiso 1 calc R .
C54 C 0.22729(13) 0.73644(11) 1.15115(4) 0.0187(2) Uani 1 d . .
O55 O 0.38018(9) 0.59891(8) 1.19199(3) 0.0192(2) Uani 1 d . .
C55 C 0.27161(12) 0.67058(11) 1.19269(4) 0.0166(2) Uani 1 d . .
C56 C 0.87097(10) 0.41762(11) 1.32403(4) 0.0146(2) Uani 1 d . .
C57 C 0.88072(12) 0.49971(13) 1.28098(5) 0.0219(2) Uani 1 d . .
H57A H 0.9536(7) 0.4701(7) 1.2620(2) 0.033 Uiso 1 calc R .
H57B H 0.8979(11) 0.5866(2) 1.29335(5) 0.033 Uiso 1 calc R .
H57C H 0.7968(4) 0.4948(9) 1.2602(2) 0.033 Uiso 1 calc R .
C58 C 0.84523(12) 0.28078(12) 1.30527(5) 0.0212(2) Uani 1 d . .
H58A H 0.9162(6) 0.2524(3) 1.2851(3) 0.032 Uiso 1 calc R .
H58B H 0.7593(5) 0.2740(2) 1.2858(3) 0.032 Uiso 1 calc R .
H58C H 0.8438(11) 0.2287(2) 1.33300(5) 0.032 Uiso 1 calc R .
C59 C 1.00730(11) 0.42225(13) 1.35389(5) 0.0213(2) Uani 1 d . .
H59A H 1.0762(2) 0.3922(10) 1.33304(12) 0.032 Uiso 1 calc R .
H59B H 1.0049(4) 0.3690(8) 1.3812(2) 0.032 Uiso 1 calc R .
H59C H 1.0276(5) 0.5085(2) 1.3664(4) 0.032 Uiso 1 calc R .
C60 C 0.73396(11) 0.59593(10) 1.48730(4) 0.0137(2) Uani 1 d . .
C61 C 0.85723(12) 0.68166(12) 1.49201(5) 0.0195(2) Uani 1 d . .
H61A H 0.9299(4) 0.6388(4) 1.4764(4) 0.029 Uiso 1 calc R .
H61B H 0.8848(7) 0.7020(8) 1.52656(5) 0.029 Uiso 1 calc R .
H61C H 0.8356(3) 0.7588(5) 1.4761(4) 0.029 Uiso 1 calc R .
C62 C 0.62383(12) 0.66357(11) 1.51348(4) 0.0179(2) Uani 1 d . .
H62A H 0.6569(4) 0.6878(9) 1.54723(12) 0.027 Uiso 1 calc R .
H62B H 0.5468(4) 0.6077(4) 1.5132(3) 0.027 Uiso 1 calc R .
H62C H 0.5973(8) 0.7384(6) 1.4967(2) 0.027 Uiso 1 calc R .
C63 C 0.76952(13) 0.47577(11) 1.51299(4) 0.0193(2) Uani 1 d . .
H63A H 0.8425(8) 0.4331(6) 1.4975(3) 0.029 Uiso 1 calc R .
H63B H 0.6915(3) 0.4205(5) 1.5104(4) 0.029 Uiso 1 calc R .
H63C H 0.7972(11) 0.49736(14) 1.54744(10) 0.029 Uiso 1 calc R .
C64 C 0.42562(12) 0.74418(11) 1.30570(4) 0.0184(2) Uani 1 d . .
H64A H 0.4196(10) 0.7866(3) 1.27528(8) 0.028 Uiso 1 calc R .
H64B H 0.5185(4) 0.74381(11) 1.3194(4) 0.028 Uiso 1 calc R .
H64C H 0.3710(7) 0.7884(3) 1.3290(3) 0.028 Uiso 1 calc R .
C65 C -0.10300(12) 0.88128(11) 1.19189(5) 0.0207(2) Uani 1 d . .
C66 C -0.0819(2) 1.00788(13) 1.22038(6) 0.0307(3) Uani 1 d . .
H66A H -0.0441(13) 0.99538(15) 1.2536(2) 0.046 Uiso 1 calc R .
H66B H -0.1675(2) 1.0508(6) 1.2217(4) 0.046 Uiso 1 calc R .
H66C H -0.0207(11) 1.0587(5) 1.2042(3) 0.046 Uiso 1 calc R .
C67 C -0.2067(2) 0.8094(2) 1.21783(8) 0.0418(4) Uani 1 d . .
H67A H -0.2194(11) 0.7252(5) 1.2020(4) 0.063 Uiso 1 calc R .
H67B H -0.2916(5) 0.8540(8) 1.2158(5) 0.063 Uiso 1 calc R .
H67C H -0.1747(7) 0.8037(13) 1.2521(2) 0.063 Uiso 1 calc R .
C68 C -0.1640(2) 0.9008(2) 1.14069(6) 0.0447(5) Uani 1 d . .
H68A H -0.1720(15) 0.8201(3) 1.1217(2) 0.067 Uiso 1 calc R .
H68B H -0.1069(8) 0.9568(12) 1.1250(2) 0.067 Uiso 1 calc R .
H68C H -0.2524(7) 0.9379(14) 1.14242(7) 0.067 Uiso 1 calc R .
C69 C 0.30873(15) 0.73255(12) 1.10666(4) 0.0235(2) Uani 1 d . .
C70 C 0.4498(2) 0.78333(14) 1.12177(5) 0.0288(3) Uani 1 d . .
H70A H 0.5037(4) 0.7736(11) 1.09388(14) 0.043 Uiso 1 calc R .
H70B H 0.4906(5) 0.7367(8) 1.1484(3) 0.043 Uiso 1 calc R .
H70C H 0.4451(2) 0.8720(3) 1.1326(4) 0.043 Uiso 1 calc R .
C71 C 0.3149(2) 0.59731(13) 1.08390(5) 0.0300(3) Uani 1 d . .
H71A H 0.3679(11) 0.5955(2) 1.0557(3) 0.045 Uiso 1 calc R .
H71B H 0.2245(2) 0.5672(5) 1.0734(4) 0.045 Uiso 1 calc R .
H71C H 0.3560(12) 0.5434(3) 1.1081(2) 0.045 Uiso 1 calc R .
C72 C 0.2467(2) 0.8133(2) 1.06670(5) 0.0356(4) Uani 1 d . .
H72A H 0.3032(8) 0.8106(11) 1.0395(2) 0.053 Uiso 1 calc R .
H72B H 0.2394(13) 0.8998(3) 1.0801(2) 0.053 Uiso 1 calc R .
H72C H 0.1579(6) 0.7808(8) 1.0551(4) 0.053 Uiso 1 calc R .

loop_
_atom_type_symbol
_atom_type_description
_atom_type_scat_dispersion_real
_atom_type_scat_dispersion_imag
_atom_type_scat_source
C C 0.0033 0.0016 'International Tables Vol C Tables 4.2.6.8 and 6.1.1.4'
H H 0.0000 0.0000 'International Tables Vol C Tables 4.2.6.8 and 6.1.1.4'
N N 0.0061 0.0033 'International Tables Vol C Tables 4.2.6.8 and 6.1.1.4'
O O 0.0106 0.0060 'International Tables Vol C Tables 4.2.6.8 and 6.1.1.4'
Cu Cu 0.3201 1.2651 'International Tables Vol C Tables 4.2.6.8 and 6.1.1.4'

loop_
_geom_angle_atom_site_label_1
_geom_angle_atom_site_label_2
_geom_angle_atom_site_label_3
_geom_angle
_geom_angle_site_symmetry_1
_geom_angle_site_symmetry_3
_geom_angle_publ_flag
O1 Cu1 O15 167.01(4) . . ?
O1 Cu1 N8 95.94(4) . . ?
O15 Cu1 N8 95.22(4) . . ?
O1 Cu1 O41 96.65(4) . . ?
O15 Cu1 O41 76.56(3) . . ?
N8 Cu1 O41 150.57(4) . . ?
O1 Cu1 Cu2 132.73(3) . . ?
O15 Cu1 Cu2 48.41(3) . . ?
N8 Cu1 Cu2 108.36(3) . . ?
O41 Cu1 Cu2 45.54(2) . . ?
O55 Cu2 O41 168.06(4) . . ?
O55 Cu2 N48 95.84(4) . . ?
O41 Cu2 N48 94.38(4) . . ?
O55 Cu2 O15 97.11(4) . . ?
O41 Cu2 O15 76.45(3) . . ?
N48 Cu2 O15 151.70(4) . . ?
O55 Cu2 Cu1 132.32(3) . . ?
O41 Cu2 Cu1 48.54(2) . . ?
N48 Cu2 Cu1 109.11(3) . . ?
O15 Cu2 Cu1 45.25(2) . . ?
C1 O1 Cu1 128.16(7) . . ?
O1 C1 C6 121.69(9) . . ?
O1 C1 C2 120.18(9) . . ?
C6 C1 C2 118.13(9) . . ?
C3 C2 C1 118.54(9) . . ?
C3 C2 C16 121.30(9) . . ?
C1 C2 C16 120.16(9) . . ?
C2 C3 C4 123.90(10) . . ?
C5 C4 C3 116.48(10) . . ?
C5 C4 C20 120.55(9) . . ?
C3 C4 C20 122.90(9) . . ?
C6 C5 C4 121.88(10) . . ?
C5 C6 C1 120.93(10) . . ?
C5 C6 C7 118.32(9) . . ?
C1 C6 C7 120.67(9) . . ?
N8 C7 C6 115.14(9) . . ?
C24 N8 C7 111.10(9) . . ?
C24 N8 C9 110.96(9) . . ?
C7 N8 C9 107.52(8) . . ?
C24 N8 Cu1 114.25(7) . . ?
C7 N8 Cu1 103.97(6) . . ?
C9 N8 Cu1 108.62(7) . . ?
N8 C9 C10 113.39(9) . . ?
C11 C10 C15 120.66(11) . . ?
C11 C10 C9 119.78(11) . . ?
C15 C10 C9 119.55(10) . . ?
C12 C11 C10 120.93(12) . . ?
C11 C12 C13 117.20(11) . . ?
C11 C12 C25 123.00(13) . . ?
C13 C12 C25 119.79(12) . . ?
C14 C13 C12 124.33(11) . . ?
C13 C14 C15 116.62(12) . . ?
C13 C14 C29 121.25(11) . . ?
C15 C14 C29 122.13(10) . . ?
C15 O15 Cu1 123.82(7) . . ?
C15 O15 Cu2 127.69(7) . . ?
Cu1 O15 Cu2 86.34(3) . . ?
O15 C15 C10 119.07(10) . . ?
O15 C15 C14 120.85(11) . . ?
C10 C15 C14 120.06(10) . . ?
C18 C16 C2 112.02(9) . . ?
C18 C16 C17 107.87(10) . . ?
C2 C16 C17 110.07(9) . . ?
C18 C16 C19 106.86(10) . . ?
C2 C16 C19 109.29(9) . . ?
C17 C16 C19 110.70(9) . . ?
C4 C20 C22 112.25(9) . . ?
C4 C20 C23 108.28(9) . . ?
C22 C20 C23 108.43(11) . . ?
C4 C20 C21 111.32(9) . . ?
C22 C20 C21 107.50(10) . . ?
C23 C20 C21 108.98(10) . . ?
C28 C25 C27 108.00(12) . . ?
C28 C25 C12 112.25(12) . . ?
C27 C25 C12 109.88(11) . . ?
C28 C25 C26 108.83(13) . . ?
C27 C25 C26 109.39(12) . . ?
C12 C25 C26 108.45(11) . . ?
C31 C29 C14 110.55(10) . . ?
C31 C29 C30 107.33(11) . . ?
C14 C29 C30 112.10(11) . . ?
C31 C29 C32 110.14(12) . . ?
C14 C29 C32 109.62(11) . . ?
C30 C29 C32 107.02(11) . . ?
C41 O41 Cu2 125.11(7) . . ?
C41 O41 Cu1 128.15(7) . . ?
Cu2 O41 Cu1 85.92(3) . . ?
O41 C41 C46 119.45(9) . . ?
O41 C41 C42 121.00(9) . . ?
C46 C41 C42 119.54(9) . . ?
C43 C42 C41 117.20(9) . . ?
C43 C42 C56 120.77(9) . . ?
C41 C42 C56 122.01(9) . . ?
C42 C43 C44 124.28(10) . . ?
C45 C44 C43 116.98(9) . . ?
C45 C44 C60 123.66(9) . . ?
C43 C44 C60 119.35(9) . . ?
C44 C45 C46 120.88(10) . . ?
C45 C46 C41 120.99(9) . . ?
C45 C46 C47 119.72(9) . . ?
C41 C46 C47 119.26(9) . . ?
N48 C47 C46 114.16(9) . . ?
C64 N48 C49 111.08(9) . . ?
C64 N48 C47 110.85(9) . . ?
C49 N48 C47 107.13(8) . . ?
C64 N48 Cu2 112.92(7) . . ?
C49 N48 Cu2 104.44(7) . . ?
C47 N48 Cu2 110.08(6) . . ?
N48 C49 C50 115.65(9) . . ?
C51 C50 C55 121.13(10) . . ?
C51 C50 C49 117.61(10) . . ?
C55 C50 C49 121.02(10) . . ?
C52 C51 C50 122.09(11) . . ?
C51 C52 C53 116.18(11) . . ?
C51 C52 C65 120.44(11) . . ?
C53 C52 C65 123.36(11) . . ?
C52 C53 C54 124.24(11) . . ?
C53 C54 C55 118.11(11) . . ?
C53 C54 C69 121.63(10) . . ?
C55 C54 C69 120.25(11) . . ?
C55 O55 Cu2 128.31(8) . . ?
O55 C55 C50 121.69(10) . . ?
O55 C55 C54 120.27(11) . . ?
C50 C55 C54 118.03(10) . . ?
C42 C56 C58 111.15(9) . . ?
C42 C56 C57 109.20(9) . . ?
C58 C56 C57 110.15(10) . . ?
C42 C56 C59 111.71(9) . . ?
C58 C56 C59 107.00(10) . . ?
C57 C56 C59 107.56(10) . . ?
C62 C60 C44 112.95(9) . . ?
C62 C60 C61 108.22(9) . . ?
C44 C60 C61 109.97(9) . . ?
C62 C60 C63 108.43(9) . . ?
C44 C60 C63 108.47(9) . . ?
C61 C60 C63 108.72(9) . . ?
C68 C65 C66 109.38(12) . . ?
C68 C65 C52 112.43(12) . . ?
C66 C65 C52 109.91(10) . . ?
C68 C65 C67 107.40(14) . . ?
C66 C65 C67 106.52(13) . . ?
C52 C65 C67 111.01(11) . . ?
C54 C69 C70 109.88(11) . . ?
C54 C69 C72 112.06(11) . . ?
C70 C69 C72 107.34(13) . . ?
C54 C69 C71 109.99(11) . . ?
C70 C69 C71 110.33(12) . . ?
C72 C69 C71 107.18(11) . . ?

loop_
_geom_bond_atom_site_label_1
_geom_bond_atom_site_label_2
_geom_bond_distance
_geom_bond_site_symmetry_2
_geom_bond_publ_flag
Cu1 O1 1.8439(8) . ?
Cu1 O15 1.9195(8) . ?
Cu1 N8 2.0077(10) . ?
Cu1 O41 2.0267(8) . ?
Cu1 Cu2 2.6974(3) . ?
Cu2 O55 1.8496(9) . ?
Cu2 O41 1.9302(8) . ?
Cu2 N48 2.0025(9) . ?
Cu2 O15 2.0217(8) . ?
O1 C1 1.3339(13) . ?
C1 C6 1.4134(14) . ?
C1 C2 1.4222(14) . ?
C2 C3 1.3954(15) . ?
C2 C16 1.5375(15) . ?
C3 C4 1.3997(15) . ?
C4 C5 1.3953(15) . ?
C4 C20 1.531(2) . ?
C5 C6 1.394(2) . ?
C6 C7 1.5040(15) . ?
C7 N8 1.4938(14) . ?
N8 C24 1.4822(15) . ?
N8 C9 1.4996(14) . ?
C9 C10 1.502(2) . ?
C10 C11 1.397(2) . ?
C10 C15 1.400(2) . ?
C11 C12 1.390(2) . ?
C12 C13 1.399(2) . ?
C12 C25 1.536(2) . ?
C13 C14 1.399(2) . ?
C14 C15 1.418(2) . ?
C14 C29 1.539(2) . ?
O15 C15 1.3675(13) . ?
C16 C18 1.536(2) . ?
C16 C17 1.542(2) . ?
C16 C19 1.544(2) . ?
C20 C22 1.533(2) . ?
C20 C23 1.533(2) . ?
C20 C21 1.539(2) . ?
C25 C28 1.531(2) . ?
C25 C27 1.534(2) . ?
C25 C26 1.544(2) . ?
C29 C31 1.536(2) . ?
C29 C30 1.540(2) . ?
C29 C32 1.541(2) . ?
O41 C41 1.3642(12) . ?
C41 C46 1.4009(14) . ?
C41 C42 1.4173(14) . ?
C42 C43 1.3964(15) . ?
C42 C56 1.5364(15) . ?
C43 C44 1.4011(15) . ?
C44 C45 1.3927(14) . ?
C44 C60 1.5360(15) . ?
C45 C46 1.3994(15) . ?
C46 C47 1.5011(14) . ?
C47 N48 1.4966(14) . ?
N48 C64 1.4805(15) . ?
N48 C49 1.4919(14) . ?
C49 C50 1.502(2) . ?
C50 C51 1.396(2) . ?
C50 C55 1.410(2) . ?
C51 C52 1.391(2) . ?
C52 C53 1.400(2) . ?
C52 C65 1.537(2) . ?
C53 C54 1.402(2) . ?
C54 C55 1.428(2) . ?
C54 C69 1.533(2) . ?
O55 C55 1.3385(14) . ?
C56 C58 1.537(2) . ?
C56 C57 1.537(2) . ?
C56 C59 1.540(2) . ?
C60 C62 1.532(2) . ?
C60 C61 1.537(2) . ?
C60 C63 1.542(2) . ?
C65 C68 1.521(2) . ?
C65 C66 1.527(2) . ?
C65 C67 1.551(2) . ?
C69 C70 1.537(2) . ?
C69 C72 1.541(2) . ?
C69 C71 1.544(2) . ?
